data_7231290
loop_
_publ_author_name
'Szymkowiak, Joanna'
'War\.zajtis, Beata'
'Rychlewska, Urszula'
'Kwit, Marcin'

_publ_section_title
;
 Consistent supramolecular assembly arising from a mixture of components
 -- self-sorting and solid solutions of chiral oxygenated trianglimines
;
_journal_issue 35
_journal_name_full CrystEngComm
_journal_page_first 5200
_journal_paper_doi 10.1039/C8CE01044G
_journal_volume 20
_journal_year 2018
_chemical_formula_moiety '(C42 H48 N6 O3), 0.4(C H Cl3)'
_chemical_formula_sum 'C42.4 H48.4 Cl1.2 N6 O3'
_chemical_formula_weight 732.61
_space_group_crystal_system monoclinic
_space_group_IT_number 14
_space_group_name_Hall '-P 2yn'
_space_group_name_H-M_alt 'P 1 21/n 1'
_symmetry_space_group_name_Hall '-P 2yn'
_symmetry_space_group_name_H-M 'P 1 21/n 1'
_atom_sites_solution_hydrogens mixed
_audit_creation_method SHELXL-2014/7
_audit_update_record
;
2018-02-01 deposited with the CCDC.
2018-08-02 downloaded from the CCDC.
;
_cell_angle_alpha 90
_cell_angle_beta 92.9350(10)
_cell_angle_gamma 90
_cell_formula_units_Z 8
_cell_length_a 9.80470(10)
_cell_length_b 43.1344(4)
_cell_length_c 19.4077(2)
_cell_measurement_reflns_used 71377
_cell_measurement_temperature 130(2)
_cell_measurement_theta_max 76.4910
_cell_measurement_theta_min 2.4910
_cell_volume 8197.14(14)
_computing_cell_refinement 'CrysAlisPro 1.171.38.43 (Rigaku OD, 2015)'
_computing_data_collection 'CrysAlisPro 1.171.38.43 (Rigaku OD, 2015)'
_computing_data_reduction 'CrysAlisPro 1.171.38.43 (Rigaku OD, 2015)'
_computing_structure_refinement 'SHELXL-2014/7 (Sheldrick, 2014)'
_computing_structure_solution 'SHELXT-2014/7 (Sheldrick, 2014)'
_diffrn_ambient_temperature 130(2)
_diffrn_detector_area_resol_mean 10.5357
_diffrn_measured_fraction_theta_full 0.999
_diffrn_measured_fraction_theta_max 0.999
_diffrn_measurement_device_type 'SuperNova, Single source at offset, Atlas'
_diffrn_measurement_method '\w scans'
_diffrn_radiation_type CuK\a
_diffrn_radiation_wavelength 1.54184
_diffrn_reflns_av_R_equivalents 0.0283
_diffrn_reflns_av_unetI/netI 0.0130
_diffrn_reflns_Laue_measured_fraction_full 0.999
_diffrn_reflns_Laue_measured_fraction_max 0.999
_diffrn_reflns_limit_h_max 11
_diffrn_reflns_limit_h_min -11
_diffrn_reflns_limit_k_max 51
_diffrn_reflns_limit_k_min -51
_diffrn_reflns_limit_l_max 22
_diffrn_reflns_limit_l_min -23
_diffrn_reflns_number 124647
_diffrn_reflns_point_group_measured_fraction_full 0.999
_diffrn_reflns_point_group_measured_fraction_max 0.999
_diffrn_reflns_theta_full 66.597
_diffrn_reflns_theta_max 66.597
_diffrn_reflns_theta_min 4.563
_diffrn_source 'micro-focus sealed X-ray tube'
_exptl_absorpt_coefficient_mu 1.296
_exptl_absorpt_correction_T_max 1.00000
_exptl_absorpt_correction_T_min 0.80187
_exptl_absorpt_correction_type multi-scan
_exptl_absorpt_process_details
;
CrysAlisPro 1.171.38.41 (Rigaku Oxford Diffraction, 2015)
Empirical absorption correction using spherical harmonics,
 implemented in SCALE3 ABSPACK scaling algorithm.
;
_exptl_crystal_colour yellow
_exptl_crystal_density_diffrn 1.187
_exptl_crystal_description prism
_exptl_crystal_F_000 3114
_exptl_crystal_size_max 0.360
_exptl_crystal_size_mid 0.200
_exptl_crystal_size_min 0.150
_refine_diff_density_max 0.522
_refine_diff_density_min -0.512
_refine_diff_density_rms 0.043
_refine_ls_extinction_method none
_refine_ls_goodness_of_fit_ref 1.072
_refine_ls_hydrogen_treatment constr
_refine_ls_matrix_type full
_refine_ls_number_parameters 1067
_refine_ls_number_reflns 14488
_refine_ls_number_restraints 171
_refine_ls_restrained_S_all 1.106
_refine_ls_R_factor_all 0.0586
_refine_ls_R_factor_gt 0.0579
_refine_ls_shift/su_max 0.001
_refine_ls_shift/su_mean 0.000
_refine_ls_structure_factor_coef Fsqd
_refine_ls_weighting_details 'w=1/[\s^2^(Fo^2^)+(0.0612P)^2^+5.7567P] where P=(Fo^2^+2Fc^2^)/3'
_refine_ls_weighting_scheme calc
_refine_ls_wR_factor_gt 0.1470
_refine_ls_wR_factor_ref 0.1475
_reflns_Friedel_coverage 0.000
_reflns_number_gt 14182
_reflns_number_total 14488
_reflns_threshold_expression 'I > 2\s(I)'
_cod_data_source_file c8ce01044g2.cif
_cod_data_source_block rac-9
_cod_depositor_comments 'Adding full bibliography for 7231287--7231290.cif.'
_cod_original_cell_volume 8197.13(14)
_cod_original_formula_sum 'C42.40 H48.40 Cl1.20 N6 O3'
_cod_database_code 7231290
_shelx_shelxl_version_number 2014/7
_shelx_space_group_comment
;
The symmetry employed for this shelxl refinement is uniquely defined
by the following loop, which should always be used as a source of
symmetry information in preference to the above space-group names.
They are only intended as comments.
;
_shelx_estimated_absorpt_t_min 0.653
_shelx_estimated_absorpt_t_max 0.829

loop_
_space_group_symop_operation_xyz
'x, y, z'
'-x+1/2, y+1/2, -z+1/2'
'-x, -y, -z'
'x-1/2, -y-1/2, z-1/2'

loop_
_atom_site_label
_atom_site_type_symbol
_atom_site_fract_x
_atom_site_fract_y
_atom_site_fract_z
_atom_site_U_iso_or_equiv
_atom_site_adp_type
_atom_site_occupancy
_atom_site_site_symmetry_order
_atom_site_calc_flag
_atom_site_refinement_flags_posn
_atom_site_refinement_flags_adp
_atom_site_refinement_flags_occupancy
_atom_site_disorder_assembly
_atom_site_disorder_group
C01B C 0.1548(2) 0.58733(5) 0.67146(10) 0.0380(4) Uani 1 1 d . . . . .
H01B H 0.0853 0.5999 0.6894 0.046 Uiso 1 1 calc R U . . .
C02B C 0.2864(2) 0.60147(5) 0.65842(10) 0.0378(4) Uani 1 1 d . . . . .
C03B C 0.3904(2) 0.58486(5) 0.62749(11) 0.0414(5) Uani 1 1 d . . . . .
H03B H 0.3753 0.5638 0.6128 0.050 Uiso 0.4 1 d R U P A 1
C04B C 0.5154(2) 0.59926(5) 0.61839(12) 0.0450(5) Uani 1 1 d . . . . .
H04B H 0.5856 0.5882 0.5969 0.054 Uiso 1 1 calc R U . . .
C05B C 0.5386(2) 0.62959(5) 0.64042(10) 0.0403(5) Uani 1 1 d . . . . .
C06B C 0.4351(2) 0.64606(5) 0.67131(11) 0.0406(5) Uani 1 1 d . . . . .
H06B H 0.4504 0.6670 0.6865 0.049 Uiso 0.6 1 d R U P B 2
C07B C 0.3105(2) 0.63187(5) 0.67969(11) 0.0415(5) Uani 1 1 d . . . . .
H07B H 0.2400 0.6431 0.7004 0.050 Uiso 1 1 calc R U . . .
C08B C 0.6722(2) 0.64431(5) 0.63070(11) 0.0426(5) Uani 1 1 d . . . . .
H08B H 0.7391 0.6336 0.6063 0.051 Uiso 1 1 calc R U . . .
C09B C 0.8291(2) 0.68556(5) 0.64132(10) 0.0381(4) Uani 1 1 d . . . . .
H09B H 0.8840 0.6714 0.6129 0.046 Uiso 1 1 calc R U . . .
C10B C 0.9067(2) 0.69209(6) 0.70989(11) 0.0457(5) Uani 1 1 d . . . . .
H10C H 0.9308 0.6722 0.7328 0.055 Uiso 1 1 calc R U . . .
H10D H 0.8469 0.7038 0.7403 0.055 Uiso 1 1 calc R U . . .
C11B C 1.0369(2) 0.71073(6) 0.70024(12) 0.0510(6) Uani 1 1 d . . . . .
H11C H 1.0802 0.7159 0.7460 0.061 Uiso 1 1 calc R U . . .
H11D H 1.1021 0.6980 0.6752 0.061 Uiso 1 1 calc R U . . .
C12B C 1.0066(2) 0.74031(6) 0.66026(13) 0.0534(6) Uani 1 1 d . . . . .
H12C H 1.0933 0.7511 0.6520 0.064 Uiso 1 1 calc R U . . .
H12D H 0.9503 0.7542 0.6879 0.064 Uiso 1 1 calc R U . . .
C13B C 0.9308(2) 0.73344(5) 0.59137(12) 0.0466(5) Uani 1 1 d . . . . .
H13C H 0.9904 0.7211 0.5621 0.056 Uiso 1 1 calc R U . . .
H13D H 0.9089 0.7532 0.5672 0.056 Uiso 1 1 calc R U . . .
C14B C 0.7991(2) 0.71555(5) 0.60168(10) 0.0382(4) Uani 1 1 d . . . . .
H14B H 0.7356 0.7287 0.6279 0.046 Uiso 1 1 calc R U . . .
C15B C 0.6288(2) 0.72072(5) 0.51164(11) 0.0446(5) Uani 1 1 d . . . . .
H15B H 0.5949 0.7379 0.5362 0.054 Uiso 1 1 calc R U . . .
C16B C 0.5573(2) 0.71105(5) 0.44691(11) 0.0469(5) Uani 1 1 d D U . . .
C19B C 0.4150(2) 0.69093(6) 0.32663(11) 0.0495(5) Uani 1 1 d D U . . .
C17B C 0.5812(3) 0.68044(8) 0.42095(15) 0.0506(7) Uani 0.8 1 d D U P C 3
H17B H 0.6433 0.6667 0.4457 0.061 Uiso 0.4 1 d R U P C 3
C18B C 0.5098(3) 0.67060(8) 0.36123(15) 0.0522(7) Uani 0.8 1 d D U P C 3
H18B H 0.5244 0.6504 0.3436 0.063 Uiso 0.8 1 calc R U P C 3
C20B C 0.4014(3) 0.71990(7) 0.34986(15) 0.0479(7) Uani 0.8 1 d D U P C 3
H20B H 0.3444 0.7342 0.3237 0.058 Uiso 0.4 1 d R U P C 3
C21B C 0.4701(3) 0.73001(6) 0.40914(15) 0.0468(7) Uani 0.8 1 d D U P C 3
H21B H 0.4568 0.7507 0.4243 0.056 Uiso 0.8 1 calc R U P C 3
O2B O 0.6632(5) 0.66121(10) 0.4517(2) 0.0562(12) Uani 0.4 1 d . U P D 4
H2B H 0.7068 0.6718 0.4818 0.067 Uiso 0.4 1 d R U P D 4
O2B' O 0.3248(5) 0.73679(10) 0.3154(2) 0.0670(12) Uani 0.4 1 d D U P E 4
H2B' H 0.2876 0.7270 0.2822 0.080 Uiso 0.4 1 d R U P E 4
C17C C 0.6124(12) 0.6930(2) 0.4034(5) 0.0528(14) Uani 0.2 1 d D U P C 5
C18C C 0.5408(9) 0.6851(3) 0.3451(6) 0.0528(14) Uani 0.2 1 d D U P C 5
H18C H 0.5897 0.6734 0.3129 0.063 Uiso 0.2 1 calc R U P C 5
C20C C 0.3548(13) 0.7150(3) 0.3698(6) 0.0528(14) Uani 0.2 1 d D U P C 5
H20C H 0.2703 0.7243 0.3552 0.063 Uiso 0.2 1 calc R U P C 5
C21C C 0.4217(10) 0.7243(3) 0.4325(6) 0.0528(14) Uani 0.2 1 d D U P C 5
H21C H 0.3812 0.7383 0.4633 0.063 Uiso 0.2 1 calc R U P C 5
O2C O 0.7220(7) 0.6813(2) 0.4236(4) 0.052(2) Uani 0.2 1 d . U P C 5
H2C H 0.7428 0.6875 0.4638 0.062 Uiso 0.2 1 calc R U P C 5
C22B C 0.3406(2) 0.67868(6) 0.26448(11) 0.0491(5) Uani 1 1 d . U . . .
H22B H 0.3689 0.6593 0.2468 0.059 Uiso 1 1 calc R U . . .
C23B C 0.1793(2) 0.67665(5) 0.17311(10) 0.0435(5) Uani 1 1 d . . . . .
H23B H 0.2406 0.6595 0.1591 0.052 Uiso 1 1 calc R U . . .
C24B C 0.1622(3) 0.69986(6) 0.11379(12) 0.0540(6) Uani 1 1 d . . . . .
H24C H 0.1066 0.7176 0.1285 0.065 Uiso 1 1 calc R U . . .
H24D H 0.2530 0.7079 0.1025 0.065 Uiso 1 1 calc R U . . .
C25B C 0.0935(3) 0.68514(6) 0.04973(11) 0.0513(6) Uani 1 1 d . . . . .
H25C H 0.0789 0.7011 0.0134 0.062 Uiso 1 1 calc R U . . .
H25D H 0.1539 0.6689 0.0319 0.062 Uiso 1 1 calc R U . . .
C26B C -0.0425(3) 0.67084(7) 0.06582(12) 0.0555(6) Uani 1 1 d . . . . .
H26C H -0.0818 0.6601 0.0243 0.067 Uiso 1 1 calc R U . . .
H26D H -0.1066 0.6874 0.0782 0.067 Uiso 1 1 calc R U . . .
C27B C -0.0257(2) 0.64773(6) 0.12539(11) 0.0485(5) Uani 1 1 d . . . . .
H27C H 0.0312 0.6301 0.1113 0.058 Uiso 1 1 calc R U . . .
H27D H -0.1164 0.6395 0.1363 0.058 Uiso 1 1 calc R U . . .
C28B C 0.0412(2) 0.66299(5) 0.18980(10) 0.0426(5) Uani 1 1 d . . . . .
H28B H -0.0193 0.6799 0.2057 0.051 Uiso 1 1 calc R U . . .
C29B C -0.0185(2) 0.64098(5) 0.29448(10) 0.0418(5) Uani 1 1 d . . . . .
H29B H -0.0840 0.6572 0.2957 0.050 Uiso 1 1 calc R U . . .
C30B C -0.0119(2) 0.61819(5) 0.35023(10) 0.0402(4) Uani 1 1 d . . . . .
C31B C 0.0882(2) 0.59491(5) 0.35422(10) 0.0407(5) Uani 1 1 d . . . . .
H31B H 0.1557 0.5939 0.3202 0.049 Uiso 0.3 1 d R U P F 6
C32B C 0.0893(2) 0.57329(5) 0.40745(10) 0.0414(5) Uani 1 1 d . . . . .
H32B H 0.1576 0.5576 0.4101 0.050 Uiso 1 1 calc R U . . .
C33B C -0.0088(2) 0.57438(5) 0.45694(10) 0.0402(4) Uani 1 1 d . . . . .
C34B C -0.1071(2) 0.59778(5) 0.45328(11) 0.0443(5) Uani 1 1 d . . . . .
H34B H -0.1744 0.5989 0.4874 0.053 Uiso 0.7 1 d R U P G 7
C35B C -0.1080(2) 0.61920(5) 0.40064(11) 0.0444(5) Uani 1 1 d . . . . .
H35B H -0.1756 0.6350 0.3987 0.053 Uiso 1 1 calc R U . . .
C36B C -0.0044(2) 0.55136(5) 0.51302(10) 0.0413(5) Uani 1 1 d . . . . .
H36B H 0.0646 0.5359 0.5144 0.050 Uiso 1 1 calc R U . . .
C37B C -0.0719(2) 0.52986(5) 0.61689(10) 0.0386(4) Uani 1 1 d . . . . .
H37B H -0.0121 0.5124 0.6033 0.046 Uiso 1 1 calc R U . . .
C38B C -0.2105(2) 0.51726(5) 0.63632(11) 0.0458(5) Uani 1 1 d . . . . .
H38C H -0.2503 0.5046 0.5977 0.055 Uiso 1 1 calc R U . . .
H38D H -0.2731 0.5348 0.6438 0.055 Uiso 1 1 calc R U . . .
C39B C -0.1984(2) 0.49741(5) 0.70162(12) 0.0479(5) Uani 1 1 d . . . . .
H39C H -0.2909 0.4913 0.7147 0.057 Uiso 1 1 calc R U . . .
H39D H -0.1468 0.4783 0.6921 0.057 Uiso 1 1 calc R U . . .
C40B C -0.1270(2) 0.51459(5) 0.76112(11) 0.0406(5) Uani 1 1 d . . . . .
H40C H -0.1153 0.5006 0.8014 0.049 Uiso 1 1 calc R U . . .
H40D H -0.1838 0.5324 0.7744 0.049 Uiso 1 1 calc R U . . .
C41B C 0.0124(2) 0.52627(5) 0.74111(10) 0.0367(4) Uani 1 1 d . . . . .
H41C H 0.0567 0.5379 0.7801 0.044 Uiso 1 1 calc R U . . .
H41D H 0.0714 0.5084 0.7307 0.044 Uiso 1 1 calc R U . . .
C42B C -0.00378(19) 0.54728(4) 0.67810(10) 0.0347(4) Uani 1 1 d . . . . .
H42B H -0.0625 0.5653 0.6896 0.042 Uiso 1 1 calc R U . . .
C01A C 0.5207(2) 0.69669(6) 0.99759(12) 0.0515(6) Uani 1 1 d . . . . .
H01A H 0.5833 0.7133 1.0055 0.062 Uiso 1 1 calc R U . . .
C02A C 0.5178(2) 0.67122(6) 1.04806(11) 0.0512(6) Uani 1 1 d . . . . .
C03A C 0.4409(3) 0.64470(7) 1.03368(13) 0.0639(7) Uani 1 1 d . . . . .
H03A H 0.3888 0.6429 0.9906 0.077 Uiso 0.7 1 d R U P H 8
C04A C 0.4390(3) 0.62111(7) 1.08104(13) 0.0663(7) Uani 1 1 d . . . I 1
H04A H 0.3859 0.6031 1.0706 0.080 Uiso 1 1 calc R U . . .
C05A C 0.5130(2) 0.62289(6) 1.14419(11) 0.0505(5) Uani 1 1 d . . . . .
C06A C 0.5913(2) 0.64927(6) 1.15871(11) 0.0470(5) Uani 1 1 d . . . . .
H06A H 0.6437 0.6509 1.2017 0.056 Uiso 0.3 1 d R U P J 9
C07A C 0.5934(2) 0.67322(6) 1.11082(11) 0.0489(5) Uani 1 1 d . . . . .
H07A H 0.6470 0.6912 1.1209 0.059 Uiso 1 1 calc R U . . .
C08A C 0.5057(2) 0.59753(6) 1.19363(11) 0.0496(5) Uani 1 1 d . . . . .
H08A H 0.4541 0.5797 1.1804 0.060 Uiso 1 1 calc R U . . .
C09A C 0.5532(2) 0.57045(5) 1.29634(10) 0.0400(4) Uani 1 1 d . . . . .
H09A H 0.4848 0.5561 1.2734 0.048 Uiso 1 1 calc R U . . .
C10A C 0.5065(2) 0.57864(6) 1.36794(11) 0.0442(5) Uani 1 1 d . . . . .
H10A H 0.4174 0.5895 1.3635 0.053 Uiso 1 1 calc R U . . .
H10B H 0.5736 0.5928 1.3912 0.053 Uiso 1 1 calc R U . . .
C11A C 0.4925(2) 0.54937(6) 1.41138(11) 0.0497(5) Uani 1 1 d . . . . .
H11A H 0.4673 0.5553 1.4584 0.060 Uiso 1 1 calc R U . . .
H11B H 0.4182 0.5363 1.3906 0.060 Uiso 1 1 calc R U . . .
C12A C 0.6241(2) 0.53074(6) 1.41625(11) 0.0504(5) Uani 1 1 d . . . . .
H12A H 0.6081 0.5109 1.4401 0.061 Uiso 1 1 calc R U . . .
H12B H 0.6945 0.5424 1.4439 0.061 Uiso 1 1 calc R U . . .
C13A C 0.6764(3) 0.52407(5) 1.34459(12) 0.0500(5) Uani 1 1 d . . . . .
H13A H 0.7660 0.5135 1.3497 0.060 Uiso 1 1 calc R U . . .
H13B H 0.6119 0.5100 1.3192 0.060 Uiso 1 1 calc R U . . .
C14A C 0.6914(2) 0.55402(5) 1.30330(10) 0.0392(4) Uani 1 1 d . . . . .
H14A H 0.7587 0.5679 1.3286 0.047 Uiso 1 1 calc R U . . .
C15A C 0.8569(2) 0.55723(5) 1.22237(11) 0.0406(5) Uani 1 1 d . . . . .
H15A H 0.9065 0.5682 1.2579 0.049 Uiso 1 1 calc R U . . .
C16A C 0.9221(2) 0.55274(5) 1.15636(11) 0.0409(5) Uani 1 1 d . . . . .
C17A C 0.8478(2) 0.54424(5) 1.09617(12) 0.0483(5) Uani 1 1 d D . . . .
H17A H 0.7506 0.5417 1.0965 0.058 Uiso 0.8 1 d R U P K 10
C18A C 0.9143(2) 0.53952(6) 1.03570(12) 0.0508(5) Uani 1 1 d . . . . .
H18A H 0.8629 0.5340 0.9947 0.061 Uiso 1 1 calc R U . . .
C19A C 1.0560(2) 0.54272(5) 1.03447(11) 0.0429(5) Uani 1 1 d . . . . .
C20A C 1.1295(2) 0.55148(5) 1.09473(11) 0.0438(5) Uani 1 1 d . . . . .
H20A H 1.2270 0.5536 1.0948 0.053 Uiso 0.2 1 d R U P L 11
C21A C 1.0614(2) 0.55702(5) 1.15455(11) 0.0457(5) Uani 1 1 d . . . . .
H21A H 1.1116 0.5639 1.1949 0.055 Uiso 1 1 calc R U . . .
C22A C 1.1262(2) 0.53689(5) 0.97079(11) 0.0446(5) Uani 1 1 d . . . . .
H22A H 1.0743 0.5310 0.9302 0.054 Uiso 1 1 calc R U . . .
C23A C 1.3182(2) 0.53488(5) 0.90289(10) 0.0398(5) Uani 1 1 d . . . . .
H23A H 1.2561 0.5219 0.8722 0.048 Uiso 1 1 calc R U . . .
C24A C 1.4554(2) 0.51828(5) 0.91427(11) 0.0456(5) Uani 1 1 d . . . . .
H24A H 1.5159 0.5306 0.9463 0.055 Uiso 1 1 calc R U . . .
H24B H 1.4408 0.4978 0.9356 0.055 Uiso 1 1 calc R U . . .
C25A C 1.5238(2) 0.51398(6) 0.84602(12) 0.0502(6) Uani 1 1 d . . . . .
H25A H 1.6134 0.5037 0.8545 0.060 Uiso 1 1 calc R U . . .
H25B H 1.4663 0.5005 0.8152 0.060 Uiso 1 1 calc R U . . .
C26A C 1.5439(2) 0.54519(6) 0.81129(12) 0.0521(6) Uani 1 1 d . . . . .
H26A H 1.5831 0.5419 0.7659 0.063 Uiso 1 1 calc R U . . .
H26B H 1.6094 0.5578 0.8399 0.063 Uiso 1 1 calc R U . . .
C27A C 1.4091(2) 0.56268(6) 0.80137(11) 0.0446(5) Uani 1 1 d . . . . .
H27A H 1.3480 0.5513 0.7680 0.054 Uiso 1 1 calc R U . . .
H27B H 1.4267 0.5834 0.7817 0.054 Uiso 1 1 calc R U . . .
C28A C 1.3378(2) 0.56656(5) 0.86904(10) 0.0384(4) Uani 1 1 d . . . . .
H28A H 1.3933 0.5803 0.9010 0.046 Uiso 1 1 calc R U . . .
C29A C 1.1818(2) 0.60752(5) 0.87356(10) 0.0403(5) Uani 1 1 d . . . . .
H29A H 1.2550 0.6189 0.8952 0.048 Uiso 1 1 calc R U . . .
C30A C 1.0470(2) 0.62245(5) 0.86351(10) 0.0384(4) Uani 1 1 d . . . . .
C31A C 0.9331(2) 0.60594(5) 0.83770(12) 0.0440(5) Uani 1 1 d D . . . .
H31A H 0.9417 0.5852 0.8263 0.053 Uiso 0.85 1 d R U P M 12
C32A C 0.8079(2) 0.62024(5) 0.82919(12) 0.0443(5) Uani 1 1 d . . . . .
H32A H 0.7313 0.6088 0.8112 0.053 Uiso 1 1 calc R U . . .
C33A C 0.7922(2) 0.65142(5) 0.84674(10) 0.0376(4) Uani 1 1 d . . . . .
C34A C 0.9062(2) 0.66795(5) 0.87294(10) 0.0395(5) Uani 1 1 d . . . . .
H34A H 0.8970 0.6894 0.8854 0.047 Uiso 0.15 1 d R U P N 13
C35A C 1.0323(2) 0.65337(5) 0.88118(10) 0.0425(5) Uani 1 1 d . . . . .
H35A H 1.1093 0.6647 0.8991 0.051 Uiso 1 1 calc R U . . .
C36A C 0.6601(2) 0.66649(5) 0.83399(10) 0.0392(4) Uani 1 1 d . . . . .
H36A H 0.5841 0.6544 0.8178 0.047 Uiso 1 1 calc R U . . .
C37A C 0.5087(2) 0.70878(5) 0.82828(10) 0.0371(4) Uani 1 1 d . . . . .
H37A H 0.4455 0.6921 0.8105 0.045 Uiso 1 1 calc R U . . .
C38A C 0.5185(2) 0.73379(5) 0.77278(12) 0.0464(5) Uani 1 1 d . . . . .
H38A H 0.5846 0.7499 0.7889 0.056 Uiso 1 1 calc R U . . .
H38B H 0.5519 0.7244 0.7302 0.056 Uiso 1 1 calc R U . . .
C39A C 0.3791(2) 0.74862(6) 0.75704(13) 0.0508(6) Uani 1 1 d . . . . .
H39A H 0.3882 0.7655 0.7231 0.061 Uiso 1 1 calc R U . . .
H39B H 0.3158 0.7329 0.7363 0.061 Uiso 1 1 calc R U . . .
C40A C 0.3201(3) 0.76157(6) 0.82188(15) 0.0634(7) Uani 1 1 d . . . . .
H40A H 0.2271 0.7696 0.8106 0.076 Uiso 1 1 calc R U . . .
H40B H 0.3773 0.7791 0.8393 0.076 Uiso 1 1 calc R U . . .
C41A C 0.3138(3) 0.73693(6) 0.87806(13) 0.0597(7) Uani 1 1 d . . . . .
H41A H 0.2482 0.7206 0.8627 0.072 Uiso 1 1 calc R U . . .
H41B H 0.2805 0.7465 0.9204 0.072 Uiso 1 1 calc R U . . .
C42A C 0.4540(2) 0.72224(5) 0.89443(11) 0.0468(5) Uani 1 1 d . . . . .
H42A H 0.5188 0.7382 0.9141 0.056 Uiso 1 1 calc R U . . .
N1B N 0.12973(16) 0.55883(4) 0.65966(8) 0.0355(4) Uani 1 1 d . . . . .
N2B N 0.69868(17) 0.67105(4) 0.65449(9) 0.0426(4) Uani 1 1 d . . . . .
N3B N 0.73307(19) 0.70693(5) 0.53531(9) 0.0488(5) Uani 1 1 d . . . . .
N4B N 0.2424(2) 0.69227(4) 0.23352(10) 0.0542(5) Uani 1 1 d . . . . .
N5B N 0.06029(18) 0.63992(4) 0.24438(8) 0.0406(4) Uani 1 1 d . . . . .
N6B N -0.09067(18) 0.55167(4) 0.55962(9) 0.0416(4) Uani 1 1 d . . . . .
N1A N 0.4412(2) 0.69704(5) 0.94360(9) 0.0508(5) Uani 1 1 d . . . . .
N2A N 0.56482(17) 0.59817(4) 1.25355(9) 0.0421(4) Uani 1 1 d . . . . .
N3A N 0.73968(18) 0.54740(4) 1.23472(9) 0.0408(4) Uani 1 1 d . . . . .
N4A N 1.25545(18) 0.53956(4) 0.96889(9) 0.0446(4) Uani 1 1 d . . . . .
N5A N 1.20286(17) 0.58015(4) 0.85441(9) 0.0389(4) Uani 1 1 d . . . . .
N6A N 0.64385(17) 0.69536(4) 0.84393(9) 0.0392(4) Uani 1 1 d . . . . .
O1B O 0.3721(2) 0.55614(5) 0.61052(13) 0.0448(6) Uani 0.6 1 d . . P O 14
H1B H 0.2923 0.5508 0.6190 0.054 Uiso 0.6 1 calc R U P O 14
O1B' O 0.4535(4) 0.67308(10) 0.6898(2) 0.0592(11) Uani 0.4 1 d . . P P 15
H1B' H 0.5333 0.6785 0.6816 0.071 Uiso 0.4 1 calc R U P P 15
O3B O 0.1787(2) 0.59307(5) 0.30587(10) 0.0428(5) Uani 0.7 1 d . . P Q 16
H3B H 0.1654 0.6076 0.2774 0.051 Uiso 0.7 1 calc R U P Q 16
O3B' O -0.1936(5) 0.59876(13) 0.5014(3) 0.0537(13) Uani 0.3 1 d . . P R 17
H3B' H -0.1783 0.5840 0.5291 0.064 Uiso 0.3 1 calc R U P R 17
O1A O 0.3796(5) 0.64674(13) 0.9763(2) 0.0485(5) Uani 0.3 1 d . . P I 18
H1A H 0.3990 0.6637 0.9579 0.058 Uiso 0.3 1 calc R U P I 18
O1A' O 0.6615(2) 0.65082(5) 1.21693(11) 0.0485(5) Uani 0.7 1 d . . P S 19
H1A' H 0.6493 0.6346 1.2398 0.058 Uiso 0.7 1 calc R U P S 19
O2A O 0.7242(6) 0.5387(2) 1.1035(5) 0.067(3) Uani 0.2 1 d D . P T 20
H2A H 0.7045 0.5432 1.1440 0.080 Uiso 0.2 1 calc R U P T 20
O2A' O 1.26360(19) 0.55326(5) 1.09590(10) 0.0517(5) Uani 0.8 1 d . . P U 21
H2A' H 1.2905 0.5494 1.0564 0.062 Uiso 0.8 1 calc R U P U 21
O3A O 0.9472(12) 0.57744(18) 0.8275(7) 0.065(3) Uani 0.15 1 d D . P V 22
H3A H 1.0188 0.5712 0.8488 0.078 Uiso 0.15 1 calc R U P V 22
O3A' O 0.89576(18) 0.69753(4) 0.88968(9) 0.0473(4) Uani 0.85 1 d . . P W 23
H3A' H 0.8147 0.7034 0.8823 0.057 Uiso 0.85 1 calc R U P W 23
C010 C 0.2397(6) 0.67927(13) 0.4800(3) 0.0331(10) Uani 0.45 1 d D . P X 24
H010 H 0.3093 0.6830 0.4479 0.040 Uiso 0.45 1 d R U P X 24
Cl11 Cl 0.28193(19) 0.70115(5) 0.55477(9) 0.0451(4) Uani 0.45 1 d D . P X 24
Cl12 Cl 0.0827(3) 0.69109(6) 0.44006(16) 0.0780(10) Uani 0.45 1 d D . P X 24
Cl13 Cl 0.2390(2) 0.63945(4) 0.49675(10) 0.0701(5) Uani 0.45 1 d D . P X 24
C020 C 0.230(2) 0.6807(4) 0.4862(10) 0.0916(10) Uiso 0.25 1 d D U P Y 25
H020 H 0.3082 0.6772 0.4592 0.110 Uiso 0.25 1 d R U P Y 25
Cl21 Cl 0.1873(5) 0.64699(11) 0.5152(3) 0.0916(10) Uiso 0.25 1 d D U P Y 25
Cl22 Cl 0.1096(8) 0.69753(18) 0.4333(4) 0.0916(10) Uiso 0.25 1 d D U P Y 25
Cl23 Cl 0.2790(8) 0.70906(16) 0.5503(4) 0.0916(10) Uiso 0.25 1 d D U P Y 25
C030 C 0.176(3) 0.6638(7) 0.5273(16) 0.0916(10) Uiso 0.05 1 d D U P Z 26
H030 H 0.1273 0.6492 0.5579 0.110 Uiso 0.05 1 calc R U P Z 26
Cl31 Cl 0.301(2) 0.6432(5) 0.4858(12) 0.0916(10) Uiso 0.05 1 d D U P Z 26
Cl32 Cl 0.0608(19) 0.6782(5) 0.4672(11) 0.0916(10) Uiso 0.05 1 d D U P Z 26
Cl33 Cl 0.248(2) 0.6934(5) 0.5777(10) 0.0916(10) Uiso 0.05 1 d D U P Z 26
C040 C 0.180(3) 0.6679(8) 0.4858(15) 0.0916(10) Uiso 0.05 1 d D U P A 27
H040 H 0.2329 0.6544 0.4582 0.110 Uiso 0.05 1 d R U P A 27
Cl41 Cl 0.0819(19) 0.6473(4) 0.5408(9) 0.0916(10) Uiso 0.05 1 d D U P A 27
Cl42 Cl 0.071(3) 0.6872(7) 0.4272(12) 0.0916(10) Uiso 0.05 1 d D U P A 27
Cl43 Cl 0.288(2) 0.6917(5) 0.5359(12) 0.0916(10) Uiso 0.05 1 d D U P A 27

loop_
_atom_site_aniso_label
_atom_site_aniso_U_11
_atom_site_aniso_U_22
_atom_site_aniso_U_33
_atom_site_aniso_U_23
_atom_site_aniso_U_13
_atom_site_aniso_U_12
C01B 0.0359(10) 0.0391(11) 0.0388(10) 0.0090(8) -0.0006(8) -0.0027(8)
C02B 0.0374(10) 0.0384(10) 0.0371(10) 0.0095(8) -0.0024(8) -0.0054(8)
C03B 0.0427(11) 0.0397(11) 0.0418(11) 0.0068(9) 0.0032(9) -0.0076(9)
C04B 0.0433(11) 0.0459(12) 0.0468(12) 0.0026(9) 0.0101(9) -0.0073(9)
C05B 0.0421(11) 0.0429(11) 0.0355(10) 0.0054(8) -0.0022(8) -0.0105(9)
C06B 0.0409(11) 0.0389(11) 0.0415(11) 0.0036(9) -0.0025(9) -0.0071(9)
C07B 0.0370(10) 0.0420(11) 0.0453(11) 0.0058(9) 0.0004(9) -0.0026(9)
C08B 0.0418(11) 0.0479(12) 0.0381(11) 0.0046(9) 0.0032(9) -0.0105(9)
C09B 0.0334(10) 0.0446(11) 0.0365(10) 0.0009(8) 0.0026(8) -0.0105(8)
C10B 0.0386(11) 0.0605(14) 0.0377(11) 0.0089(10) -0.0015(9) -0.0124(10)
C11B 0.0376(11) 0.0684(15) 0.0459(12) 0.0084(11) -0.0074(9) -0.0159(10)
C12B 0.0398(12) 0.0546(14) 0.0655(15) 0.0017(11) -0.0016(11) -0.0176(10)
C13B 0.0412(11) 0.0494(12) 0.0494(12) 0.0142(10) 0.0037(9) -0.0075(9)
C14B 0.0357(10) 0.0477(11) 0.0311(10) 0.0005(8) 0.0004(8) -0.0061(8)
C15B 0.0446(12) 0.0461(12) 0.0424(11) 0.0012(9) -0.0048(9) -0.0115(9)
C16B 0.0434(11) 0.0571(13) 0.0394(11) 0.0034(10) -0.0051(9) -0.0145(10)
C19B 0.0442(12) 0.0707(15) 0.0336(11) 0.0013(10) 0.0009(9) -0.0163(11)
C17B 0.0380(15) 0.075(2) 0.0388(15) -0.0170(14) 0.0019(11) 0.0094(14)
C18B 0.0442(15) 0.072(2) 0.0410(15) -0.0202(14) 0.0034(12) 0.0022(14)
C20B 0.0529(17) 0.0499(16) 0.0399(15) 0.0131(12) -0.0076(13) -0.0171(13)
C21B 0.0584(17) 0.0379(14) 0.0433(15) 0.0052(11) -0.0056(13) -0.0138(12)
O2B 0.058(2) 0.057(2) 0.050(2) -0.025(2) -0.031(2) 0.040(2)
O2B' 0.074(3) 0.055(2) 0.070(3) 0.001(2) -0.019(2) 0.009(2)
C17C 0.051(3) 0.065(3) 0.042(3) 0.006(2) -0.006(2) -0.016(3)
C18C 0.051(3) 0.065(3) 0.042(3) 0.006(2) -0.006(2) -0.016(3)
C20C 0.051(3) 0.065(3) 0.042(3) 0.006(2) -0.006(2) -0.016(3)
C21C 0.051(3) 0.065(3) 0.042(3) 0.006(2) -0.006(2) -0.016(3)
O2C 0.030(3) 0.085(5) 0.039(4) -0.027(4) -0.010(3) 0.030(4)
C22B 0.0463(12) 0.0694(14) 0.0318(10) -0.0031(10) 0.0055(9) -0.0146(11)
C23B 0.0529(12) 0.0440(11) 0.0324(10) 0.0031(9) -0.0076(9) -0.0025(9)
C24B 0.0689(16) 0.0526(13) 0.0394(12) 0.0127(10) -0.0067(11) -0.0070(11)
C25B 0.0583(14) 0.0622(14) 0.0327(11) 0.0111(10) -0.0035(10) -0.0006(11)
C26B 0.0524(14) 0.0791(17) 0.0341(11) 0.0105(11) -0.0076(10) 0.0016(12)
C27B 0.0448(12) 0.0648(14) 0.0352(11) 0.0062(10) -0.0059(9) -0.0063(10)
C28B 0.0486(12) 0.0480(12) 0.0308(10) 0.0061(9) -0.0018(9) 0.0088(9)
C29B 0.0452(11) 0.0450(11) 0.0346(10) -0.0005(9) -0.0029(9) 0.0009(9)
C30B 0.0460(11) 0.0431(11) 0.0313(10) -0.0008(8) 0.0007(8) -0.0036(9)
C31B 0.0434(11) 0.0495(12) 0.0293(10) 0.0001(8) 0.0023(8) -0.0024(9)
C32B 0.0468(12) 0.0443(11) 0.0331(10) 0.0014(8) 0.0012(9) 0.0011(9)
C33B 0.0440(11) 0.0447(11) 0.0317(10) -0.0003(8) 0.0004(8) -0.0078(9)
C34B 0.0475(12) 0.0513(12) 0.0347(11) -0.0010(9) 0.0083(9) -0.0059(10)
C35B 0.0457(12) 0.0479(12) 0.0398(11) 0.0001(9) 0.0037(9) 0.0016(9)
C36B 0.0466(12) 0.0417(11) 0.0355(10) 0.0001(8) 0.0003(9) -0.0085(9)
C37B 0.0413(11) 0.0376(10) 0.0372(10) 0.0035(8) 0.0045(8) -0.0058(8)
C38B 0.0429(12) 0.0492(12) 0.0451(12) 0.0021(10) 0.0012(9) -0.0159(9)
C39B 0.0506(13) 0.0448(12) 0.0494(12) 0.0042(10) 0.0129(10) -0.0144(10)
C40B 0.0432(11) 0.0388(11) 0.0408(11) 0.0062(9) 0.0115(9) -0.0023(9)
C41B 0.0371(10) 0.0362(10) 0.0373(10) 0.0046(8) 0.0068(8) 0.0017(8)
C42B 0.0325(9) 0.0328(9) 0.0391(10) 0.0036(8) 0.0061(8) -0.0032(7)
C01A 0.0519(13) 0.0609(14) 0.0424(12) 0.0041(10) 0.0100(10) 0.0289(11)
C02A 0.0502(13) 0.0701(16) 0.0339(11) 0.0057(10) 0.0064(9) 0.0270(12)
C03A 0.0725(17) 0.0790(19) 0.0394(13) 0.0067(12) -0.0070(12) 0.0068(14)
C04A 0.0782(18) 0.0779(18) 0.0415(13) 0.0101(12) -0.0113(12) -0.0030(15)
C05A 0.0494(13) 0.0665(15) 0.0358(11) 0.0021(10) 0.0029(9) 0.0121(11)
C06A 0.0421(11) 0.0682(15) 0.0308(10) 0.0036(10) 0.0039(9) 0.0208(11)
C07A 0.0442(12) 0.0603(14) 0.0428(12) 0.0020(10) 0.0065(9) 0.0175(10)
C08A 0.0487(12) 0.0639(14) 0.0361(11) 0.0012(10) 0.0009(9) 0.0051(11)
C09A 0.0363(10) 0.0531(12) 0.0305(10) 0.0015(9) 0.0016(8) -0.0045(9)
C10A 0.0348(10) 0.0623(14) 0.0357(11) -0.0009(10) 0.0057(8) 0.0014(9)
C11A 0.0446(12) 0.0699(15) 0.0355(11) -0.0002(10) 0.0103(9) -0.0142(11)
C12A 0.0566(14) 0.0565(14) 0.0388(11) 0.0104(10) 0.0091(10) -0.0069(11)
C13A 0.0593(14) 0.0492(13) 0.0424(12) 0.0066(10) 0.0115(10) 0.0002(10)
C14A 0.0395(11) 0.0460(11) 0.0326(10) 0.0018(8) 0.0073(8) -0.0019(9)
C15A 0.0478(12) 0.0374(10) 0.0371(10) 0.0046(8) 0.0075(9) 0.0029(9)
C16A 0.0484(12) 0.0335(10) 0.0421(11) 0.0090(8) 0.0138(9) 0.0040(9)
C17A 0.0453(12) 0.0516(13) 0.0491(13) -0.0030(10) 0.0128(10) -0.0023(10)
C18A 0.0490(13) 0.0603(14) 0.0438(12) -0.0056(10) 0.0104(10) -0.0026(11)
C19A 0.0478(12) 0.0409(11) 0.0409(11) 0.0061(9) 0.0125(9) 0.0045(9)
C20A 0.0430(11) 0.0484(12) 0.0408(11) 0.0115(9) 0.0111(9) 0.0046(9)
C21A 0.0501(12) 0.0509(12) 0.0366(11) 0.0066(9) 0.0065(9) 0.0018(10)
C22A 0.0487(12) 0.0473(12) 0.0387(11) 0.0039(9) 0.0106(9) 0.0074(10)
C23A 0.0389(11) 0.0502(12) 0.0308(10) 0.0059(9) 0.0065(8) 0.0116(9)
C24A 0.0439(12) 0.0527(13) 0.0404(11) 0.0127(9) 0.0031(9) 0.0154(10)
C25A 0.0444(12) 0.0585(14) 0.0485(13) 0.0087(10) 0.0101(10) 0.0228(10)
C26A 0.0413(12) 0.0697(15) 0.0465(12) 0.0141(11) 0.0140(10) 0.0195(11)
C27A 0.0406(11) 0.0583(13) 0.0357(11) 0.0136(9) 0.0086(9) 0.0154(10)
C28A 0.0337(10) 0.0472(11) 0.0345(10) 0.0049(8) 0.0028(8) 0.0114(8)
C29A 0.0397(11) 0.0500(12) 0.0306(10) -0.0020(9) -0.0034(8) 0.0099(9)
C30A 0.0428(11) 0.0443(11) 0.0280(9) -0.0008(8) 0.0006(8) 0.0128(9)
C31A 0.0409(11) 0.0396(11) 0.0519(12) 0.0001(9) 0.0059(9) 0.0081(9)
C32A 0.0376(11) 0.0398(11) 0.0558(13) 0.0050(9) 0.0048(9) 0.0026(9)
C33A 0.0391(10) 0.0421(11) 0.0321(10) 0.0065(8) 0.0054(8) 0.0089(8)
C34A 0.0512(12) 0.0386(10) 0.0281(9) -0.0016(8) -0.0050(8) 0.0142(9)
C35A 0.0453(11) 0.0483(12) 0.0325(10) -0.0043(9) -0.0104(9) 0.0105(9)
C36A 0.0387(11) 0.0420(11) 0.0373(10) 0.0074(8) 0.0055(8) 0.0065(9)
C37A 0.0341(10) 0.0384(10) 0.0383(10) 0.0048(8) -0.0022(8) 0.0078(8)
C38A 0.0345(11) 0.0494(12) 0.0546(13) 0.0167(10) -0.0040(9) -0.0006(9)
C39A 0.0380(11) 0.0520(13) 0.0611(14) 0.0247(11) -0.0085(10) 0.0008(9)
C40A 0.0565(15) 0.0524(14) 0.0794(18) 0.0099(13) -0.0142(13) 0.0228(12)
C41A 0.0601(15) 0.0657(16) 0.0537(14) 0.0052(12) 0.0058(11) 0.0341(13)
C42A 0.0520(13) 0.0442(12) 0.0436(12) 0.0003(9) -0.0029(10) 0.0206(10)
N1B 0.0346(8) 0.0375(9) 0.0344(8) 0.0048(7) 0.0031(7) -0.0054(7)
N2B 0.0369(9) 0.0493(10) 0.0415(9) 0.0021(8) 0.0013(7) -0.0131(8)
N3B 0.0451(10) 0.0696(13) 0.0315(9) -0.0006(8) -0.0011(8) -0.0039(9)
N4B 0.0786(14) 0.0436(10) 0.0384(10) 0.0043(8) -0.0167(10) -0.0087(10)
N5B 0.0447(10) 0.0475(10) 0.0294(8) 0.0034(7) -0.0010(7) 0.0012(8)
N6B 0.0425(9) 0.0462(10) 0.0358(9) 0.0056(7) 0.0001(7) -0.0098(8)
N1A 0.0579(12) 0.0587(12) 0.0362(10) 0.0051(8) 0.0062(8) 0.0270(9)
N2A 0.0361(9) 0.0558(11) 0.0348(9) 0.0025(8) 0.0044(7) 0.0064(8)
N3A 0.0436(10) 0.0443(9) 0.0352(9) 0.0025(7) 0.0099(7) 0.0021(8)
N4A 0.0453(10) 0.0542(11) 0.0350(9) 0.0094(8) 0.0101(7) 0.0106(8)
N5A 0.0356(9) 0.0450(10) 0.0362(9) 0.0038(7) 0.0043(7) 0.0112(7)
N6A 0.0378(9) 0.0440(10) 0.0356(9) 0.0027(7) -0.0005(7) 0.0110(7)
O1B 0.0445(13) 0.0318(12) 0.0599(15) -0.0106(11) 0.0216(12) -0.0111(10)
O1B' 0.049(2) 0.054(2) 0.075(3) -0.015(2) 0.008(2) -0.0158(19)
O3B 0.0441(11) 0.0509(12) 0.0338(10) 0.0100(9) 0.0062(9) 0.0076(9)
O3B' 0.050(3) 0.058(3) 0.055(3) 0.005(3) 0.025(3) 0.011(2)
O1A 0.0513(11) 0.0568(12) 0.0362(10) 0.0010(9) -0.0114(9) -0.0046(9)
O1A' 0.0513(11) 0.0568(12) 0.0362(10) 0.0010(9) -0.0114(9) -0.0046(9)
O2A 0.029(4) 0.112(8) 0.060(5) -0.041(5) 0.019(4) -0.025(4)
O2A' 0.0399(10) 0.0774(14) 0.0381(10) -0.0044(9) 0.0059(8) -0.0050(9)
O3A 0.050(6) 0.034(6) 0.109(10) -0.011(6) -0.003(6) 0.009(5)
O3A' 0.0506(10) 0.0350(9) 0.0538(10) -0.0131(8) -0.0217(8) 0.0124(7)
C010 0.031(2) 0.047(2) 0.021(2) -0.0017(17) 0.0016(17) 0.0034(18)
Cl11 0.0344(6) 0.0769(14) 0.0243(6) -0.0116(7) 0.0047(4) -0.0054(8)
Cl12 0.0794(18) 0.0720(17) 0.0767(15) -0.0382(12) -0.0524(15) 0.0336(14)
Cl13 0.0886(13) 0.0480(8) 0.0704(11) 0.0176(7) -0.0275(10) -0.0021(8)

loop_
_atom_type_symbol
_atom_type_description
_atom_type_scat_dispersion_real
_atom_type_scat_dispersion_imag
_atom_type_scat_source
C C 0.0181 0.0091 'International Tables Vol C Tables 4.2.6.8 and 6.1.1.4'
H H 0.0000 0.0000 'International Tables Vol C Tables 4.2.6.8 and 6.1.1.4'
N N 0.0311 0.0180 'International Tables Vol C Tables 4.2.6.8 and 6.1.1.4'
O O 0.0492 0.0322 'International Tables Vol C Tables 4.2.6.8 and 6.1.1.4'
Cl Cl 0.3639 0.7018 'International Tables Vol C Tables 4.2.6.8 and 6.1.1.4'

loop_
_geom_angle_atom_site_label_1
_geom_angle_atom_site_label_2
_geom_angle_atom_site_label_3
_geom_angle
N1B C01B C02B 122.43(19)
N1B C01B H01B 118.8
C02B C01B H01B 118.8
C07B C02B C03B 119.46(19)
C07B C02B C01B 118.67(19)
C03B C02B C01B 121.83(19)
O1B C03B C04B 120.4(2)
O1B C03B C02B 120.2(2)
C04B C03B C02B 119.3(2)
C04B C03B H03B 120.4
C02B C03B H03B 120.3
C05B C04B C03B 120.7(2)
C05B C04B H04B 119.6
C03B C04B H04B 119.6
C04B C05B C06B 119.90(19)
C04B C05B C08B 119.8(2)
C06B C05B C08B 120.29(19)
O1B' C06B C07B 120.1(3)
O1B' C06B C05B 120.5(3)
C07B C06B C05B 119.4(2)
C07B C06B H06B 120.4
C05B C06B H06B 120.3
C06B C07B C02B 121.3(2)
C06B C07B H07B 119.4
C02B C07B H07B 119.4
N2B C08B C05B 120.8(2)
N2B C08B H08B 119.6
C05B C08B H08B 119.6
N2B C09B C10B 109.23(16)
N2B C09B C14B 107.70(17)
C10B C09B C14B 110.98(17)
N2B C09B H09B 109.6
C10B C09B H09B 109.6
C14B C09B H09B 109.6
C09B C10B C11B 111.89(17)
C09B C10B H10C 109.2
C11B C10B H10C 109.2
C09B C10B H10D 109.2
C11B C10B H10D 109.2
H10C C10B H10D 107.9
C12B C11B C10B 111.24(19)
C12B C11B H11C 109.4
C10B C11B H11C 109.4
C12B C11B H11D 109.4
C10B C11B H11D 109.4
H11C C11B H11D 108.0
C11B C12B C13B 111.07(19)
C11B C12B H12C 109.4
C13B C12B H12C 109.4
C11B C12B H12D 109.4
C13B C12B H12D 109.4
H12C C12B H12D 108.0
C12B C13B C14B 111.14(18)
C12B C13B H13C 109.4
C14B C13B H13C 109.4
C12B C13B H13D 109.4
C14B C13B H13D 109.4
H13C C13B H13D 108.0
N3B C14B C09B 107.11(17)
N3B C14B C13B 110.67(17)
C09B C14B C13B 110.61(17)
N3B C14B H14B 109.5
C09B C14B H14B 109.5
C13B C14B H14B 109.5
N3B C15B C16B 121.7(2)
N3B C15B H15B 119.2
C16B C15B H15B 119.2
C21B C16B C17B 118.0(2)
C17C C16B C21C 121.3(7)
C17C C16B C15B 122.4(5)
C21B C16B C15B 123.1(2)
C17B C16B C15B 118.8(2)
C21C C16B C15B 116.3(5)
C20B C19B C18B 119.4(2)
C18C C19B C22B 125.5(6)
C20B C19B C22B 123.8(2)
C18B C19B C22B 116.7(2)
C18C C19B C20C 112.6(7)
C22B C19B C20C 121.4(5)
C18B C17B C16B 119.3(3)
C18B C17B H17B 120.6
C16B C17B H17B 120.1
C17B C18B C19B 119.7(3)
C17B C18B H18B 120.2
C19B C18B H18B 120.2
C19B C20B C21B 121.7(3)
C19B C20B H20B 119.2
C21B C20B H20B 119.0
C16B C21B C20B 121.7(3)
C16B C21B H21B 119.2
C20B C21B H21B 119.2
O2C C17C C16B 115.3(8)
O2C C17C C18C 124.9(9)
C16B C17C C18C 119.2(11)
C19B C18C C17C 129.3(11)
C19B C18C H18C 115.4
C17C C18C H18C 115.4
C21C C20C C19B 120.5(10)
C21C C20C H20C 119.7
C19B C20C H20C 119.7
C20C C21C C16B 115.6(10)
C20C C21C H21C 122.2
C16B C21C H21C 122.2
C17C O2C H2C 109.5
N4B C22B C19B 124.0(2)
N4B C22B H22B 118.0
C19B C22B H22B 118.0
N4B C23B C28B 110.55(18)
N4B C23B C24B 109.14(18)
C28B C23B C24B 110.39(18)
N4B C23B H23B 108.9
C28B C23B H23B 108.9
C24B C23B H23B 108.9
C25B C24B C23B 111.65(19)
C25B C24B H24C 109.3
C23B C24B H24C 109.3
C25B C24B H24D 109.3
C23B C24B H24D 109.3
H24C C24B H24D 108.0
C26B C25B C24B 111.0(2)
C26B C25B H25C 109.4
C24B C25B H25C 109.4
C26B C25B H25D 109.4
C24B C25B H25D 109.4
H25C C25B H25D 108.0
C25B C26B C27B 111.06(19)
C25B C26B H26C 109.4
C27B C26B H26C 109.4
C25B C26B H26D 109.4
C27B C26B H26D 109.4
H26C C26B H26D 108.0
C26B C27B C28B 111.2(2)
C26B C27B H27C 109.4
C28B C27B H27C 109.4
C26B C27B H27D 109.4
C28B C27B H27D 109.4
H27C C27B H27D 108.0
N5B C28B C23B 109.59(17)
N5B C28B C27B 109.48(18)
C23B C28B C27B 109.90(17)
N5B C28B H28B 109.3
C23B C28B H28B 109.3
C27B C28B H28B 109.3
N5B C29B C30B 122.4(2)
N5B C29B H29B 118.8
C30B C29B H29B 118.8
C35B C30B C31B 118.66(19)
C35B C30B C29B 119.5(2)
C31B C30B C29B 121.79(19)
O3B C31B C32B 120.3(2)
O3B C31B C30B 119.66(19)
C32B C31B C30B 119.99(19)
C32B C31B H31B 120.0
C30B C31B H31B 120.0
C31B C32B C33B 120.6(2)
C31B C32B H32B 119.7
C33B C32B H32B 119.7
C32B C33B C34B 119.25(19)
C32B C33B C36B 119.4(2)
C34B C33B C36B 121.30(19)
O3B' C34B C35B 122.3(3)
O3B' C34B C33B 117.6(3)
C35B C34B C33B 120.1(2)
C35B C34B H34B 120.0
C33B C34B H34B 119.9
C34B C35B C30B 121.4(2)
C34B C35B H35B 119.3
C30B C35B H35B 119.3
N6B C36B C33B 121.6(2)
N6B C36B H36B 119.2
C33B C36B H36B 119.2
N6B C37B C38B 109.74(17)
N6B C37B C42B 107.90(16)
C38B C37B C42B 109.97(17)
N6B C37B H37B 109.7
C38B C37B H37B 109.7
C42B C37B H37B 109.7
C37B C38B C39B 111.80(18)
C37B C38B H38C 109.3
C39B C38B H38C 109.3
C37B C38B H38D 109.3
C39B C38B H38D 109.3
H38C C38B H38D 107.9
C40B C39B C38B 111.80(17)
C40B C39B H39C 109.3
C38B C39B H39C 109.3
C40B C39B H39D 109.3
C38B C39B H39D 109.3
H39C C39B H39D 107.9
C39B C40B C41B 110.68(17)
C39B C40B H40C 109.5
C41B C40B H40C 109.5
C39B C40B H40D 109.5
C41B C40B H40D 109.5
H40C C40B H40D 108.1
C42B C41B C40B 110.07(16)
C42B C41B H41C 109.6
C40B C41B H41C 109.6
C42B C41B H41D 109.6
C40B C41B H41D 109.6
H41C C41B H41D 108.2
N1B C42B C41B 109.97(16)
N1B C42B C37B 109.76(16)
C41B C42B C37B 110.74(16)
N1B C42B H42B 108.8
C41B C42B H42B 108.8
C37B C42B H42B 108.8
N1A C01A C02A 121.6(3)
N1A C01A H01A 119.2
C02A C01A H01A 119.2
C03A C02A C07A 119.0(2)
C03A C02A C01A 120.6(2)
C07A C02A C01A 120.5(3)
O1A C03A C02A 110.8(3)
C04A C03A C02A 120.1(2)
C02A C03A H03A 119.9
C03A C04A C05A 121.6(3)
C03A C04A H04A 119.2
C05A C04A H04A 119.2
C06A C05A C04A 118.7(2)
C06A C05A C08A 121.6(2)
C04A C05A C08A 119.7(2)
O1A' C06A C07A 121.3(3)
O1A' C06A C05A 118.8(2)
C07A C06A C05A 119.9(2)
C07A C06A H06A 120.1
C05A C06A H06A 120.0
C06A C07A C02A 120.8(2)
C06A C07A H07A 119.6
C02A C07A H07A 119.6
N2A C08A C05A 123.3(2)
N2A C08A H08A 118.4
C05A C08A H08A 118.4
N2A C09A C10A 111.30(18)
N2A C09A C14A 109.52(16)
C10A C09A C14A 109.43(16)
N2A C09A H09A 108.8
C10A C09A H09A 108.8
C14A C09A H09A 108.8
C09A C10A C11A 110.53(19)
C09A C10A H10A 109.5
C11A C10A H10A 109.5
C09A C10A H10B 109.5
C11A C10A H10B 109.5
H10A C10A H10B 108.1
C12A C11A C10A 111.81(18)
C12A C11A H11A 109.3
C10A C11A H11A 109.3
C12A C11A H11B 109.3
C10A C11A H11B 109.3
H11A C11A H11B 107.9
C11A C12A C13A 111.42(19)
C11A C12A H12A 109.3
C13A C12A H12A 109.3
C11A C12A H12B 109.3
C13A C12A H12B 109.3
H12A C12A H12B 108.0
C14A C13A C12A 111.21(19)
C14A C13A H13A 109.4
C12A C13A H13A 109.4
C14A C13A H13B 109.4
C12A C13A H13B 109.4
H13A C13A H13B 108.0
N3A C14A C09A 109.68(16)
N3A C14A C13A 110.83(17)
C09A C14A C13A 109.22(17)
N3A C14A H14A 109.0
C09A C14A H14A 109.0
C13A C14A H14A 109.0
N3A C15A C16A 124.2(2)
N3A C15A H15A 117.9
C16A C15A H15A 117.9
C21A C16A C17A 119.30(19)
C21A C16A C15A 118.6(2)
C17A C16A C15A 122.1(2)
O2A C17A C18A 124.7(4)
O2A C17A C16A 115.0(4)
C18A C17A C16A 120.0(2)
C18A C17A H17A 119.9
C16A C17A H17A 120.1
C17A C18A C19A 120.7(2)
C17A C18A H18A 119.6
C19A C18A H18A 119.6
C20A C19A C18A 118.94(19)
C20A C19A C22A 120.6(2)
C18A C19A C22A 120.5(2)
O2A' C20A C21A 119.9(2)
O2A' C20A C19A 120.2(2)
C21A C20A C19A 119.9(2)
C21A C20A H20A 120.2
C19A C20A H20A 120.0
C16A C21A C20A 121.1(2)
C16A C21A H21A 119.4
C20A C21A H21A 119.4
N4A C22A C19A 121.3(2)
N4A C22A H22A 119.4
C19A C22A H22A 119.4
N4A C23A C24A 110.14(16)
N4A C23A C28A 108.67(17)
C24A C23A C28A 110.51(17)
N4A C23A H23A 109.2
C24A C23A H23A 109.2
C28A C23A H23A 109.2
C25A C24A C23A 110.72(17)
C25A C24A H24A 109.5
C23A C24A H24A 109.5
C25A C24A H24B 109.5
C23A C24A H24B 109.5
H24A C24A H24B 108.1
C26A C25A C24A 110.45(19)
C26A C25A H25A 109.6
C24A C25A H25A 109.6
C26A C25A H25B 109.6
C24A C25A H25B 109.6
H25A C25A H25B 108.1
C25A C26A C27A 111.22(19)
C25A C26A H26A 109.4
C27A C26A H26A 109.4
C25A C26A H26B 109.4
C27A C26A H26B 109.4
H26A C26A H26B 108.0
C26A C27A C28A 112.16(17)
C26A C27A H27A 109.2
C28A C27A H27A 109.2
C26A C27A H27B 109.2
C28A C27A H27B 109.2
H27A C27A H27B 107.9
N5A C28A C27A 109.06(16)
N5A C28A C23A 107.97(17)
C27A C28A C23A 110.10(17)
N5A C28A H28A 109.9
C27A C28A H28A 109.9
C23A C28A H28A 109.9
N5A C29A C30A 122.1(2)
N5A C29A H29A 119.0
C30A C29A H29A 119.0
C35A C30A C31A 119.24(19)
C35A C30A C29A 119.4(2)
C31A C30A C29A 121.34(19)
O3A C31A C32A 121.7(6)
O3A C31A C30A 117.6(6)
C32A C31A C30A 120.4(2)
C32A C31A H31A 119.8
C30A C31A H31A 119.8
C31A C32A C33A 120.7(2)
C31A C32A H32A 119.7
C33A C32A H32A 119.7
C32A C33A C34A 118.91(18)
C32A C33A C36A 119.7(2)
C34A C33A C36A 121.35(19)
O3A' C34A C35A 119.2(2)
O3A' C34A C33A 120.72(19)
C35A C34A C33A 120.06(19)
C35A C34A H34A 120.0
C33A C34A H34A 119.9
C30A C35A C34A 120.7(2)
C30A C35A H35A 119.7
C34A C35A H35A 119.7
N6A C36A C33A 121.8(2)
N6A C36A H36A 119.1
C33A C36A H36A 119.1
N6A C37A C42A 109.15(16)
N6A C37A C38A 109.62(17)
C42A C37A C38A 111.10(18)
N6A C37A H37A 109.0
C42A C37A H37A 109.0
C38A C37A H37A 109.0
C39A C38A C37A 110.39(18)
C39A C38A H38A 109.6
C37A C38A H38A 109.6
C39A C38A H38B 109.6
C37A C38A H38B 109.6
H38A C38A H38B 108.1
C40A C39A C38A 111.32(19)
C40A C39A H39A 109.4
C38A C39A H39A 109.4
C40A C39A H39B 109.4
C38A C39A H39B 109.4
H39A C39A H39B 108.0
C39A C40A C41A 111.5(2)
C39A C40A H40A 109.3
C41A C40A H40A 109.3
C39A C40A H40B 109.3
C41A C40A H40B 109.3
H40A C40A H40B 108.0
C40A C41A C42A 111.6(2)
C40A C41A H41A 109.3
C42A C41A H41A 109.3
C40A C41A H41B 109.3
C42A C41A H41B 109.3
H41A C41A H41B 108.0
N1A C42A C37A 108.19(17)
N1A C42A C41A 109.7(2)
C37A C42A C41A 109.38(18)
N1A C42A H42A 109.8
C37A C42A H42A 109.8
C41A C42A H42A 109.8
C01B N1B C42B 116.87(17)
C08B N2B C09B 119.53(19)
C15B N3B C14B 121.4(2)
C22B N4B C23B 116.9(2)
C29B N5B C28B 118.04(18)
C36B N6B C37B 118.23(19)
C01A N1A C42A 118.6(2)
C08A N2A C09A 117.1(2)
C15A N3A C14A 116.65(18)
C22A N4A C23A 118.43(19)
C29A N5A C28A 118.67(18)
C36A N6A C37A 118.35(18)
C03B O1B H1B 109.5
C06B O1B' H1B' 109.5
C31B O3B H3B 109.5
C34B O3B' H3B' 109.5
C03A O1A H1A 109.5
C06A O1A' H1A' 109.5
C17A O2A H2A 109.5
C20A O2A' H2A' 109.5
C31A O3A H3A 109.5
C34A O3A' H3A' 109.5
Cl13 C010 Cl12 110.8(3)
Cl13 C010 Cl11 112.1(3)
Cl12 C010 Cl11 111.7(3)
Cl13 C010 H010 107.1
Cl12 C010 H010 107.5
Cl11 C010 H010 107.4
Cl21 C020 Cl22 114.3(12)
Cl21 C020 Cl23 115.8(12)
Cl22 C020 Cl23 106.3(10)
Cl21 C020 H020 106.2
Cl22 C020 H020 106.7
Cl23 C020 H020 106.9
Cl32 C030 Cl33 110.7(17)
Cl32 C030 Cl31 109.2(16)
Cl33 C030 Cl31 110.8(16)
Cl32 C030 H030 108.7
Cl33 C030 H030 108.7
Cl31 C030 H030 108.7
Cl41 C040 Cl42 108.0(16)
Cl41 C040 Cl43 107.5(16)
Cl42 C040 Cl43 114.8(18)
Cl41 C040 H040 111.7
Cl42 C040 H040 105.0
Cl43 C040 H040 109.9

loop_
_geom_bond_atom_site_label_1
_geom_bond_atom_site_label_2
_geom_bond_distance
C01B N1B 1.272(3)
C01B C02B 1.462(3)
C01B H01B 0.9500
C02B C07B 1.391(3)
C02B C03B 1.405(3)
C03B O1B 1.292(3)
C03B C04B 1.393(3)
C03B H03B 0.9602
C04B C05B 1.392(3)
C04B H04B 0.9500
C05B C06B 1.399(3)
C05B C08B 1.477(3)
C06B O1B' 1.230(5)
C06B C07B 1.384(3)
C06B H06B 0.9602
C07B H07B 0.9500
C08B N2B 1.265(3)
C08B H08B 0.9500
C09B N2B 1.458(2)
C09B C10B 1.525(3)
C09B C14B 1.526(3)
C09B H09B 1.0000
C10B C11B 1.529(3)
C10B H10C 0.9900
C10B H10D 0.9900
C11B C12B 1.515(3)
C11B H11C 0.9900
C11B H11D 0.9900
C12B C13B 1.525(3)
C12B H12C 0.9900
C12B H12D 0.9900
C13B C14B 1.526(3)
C13B H13C 0.9900
C13B H13D 0.9900
C14B N3B 1.460(3)
C14B H14B 1.0000
C15B N3B 1.250(3)
C15B C16B 1.467(3)
C15B H15B 0.9500
C16B C17C 1.287(9)
C16B C21B 1.368(4)
C16B C17B 1.437(4)
C16B C21C 1.461(8)
C19B C18C 1.292(8)
C19B C20B 1.338(4)
C19B C18B 1.422(4)
C19B C22B 1.475(3)
C19B C20C 1.476(9)
C17B C18B 1.389(4)
C17B H17B 0.9600
C18B H18B 0.9500
C20B C21B 1.374(4)
C20B H20B 0.9602
C21B H21B 0.9500
O2B H2B 0.8401
O2B' H2B' 0.8399
C17C O2C 1.233(13)
C17C C18C 1.346(9)
C18C H18C 0.9500
C20C C21C 1.411(9)
C20C H20C 0.9500
C21C H21C 0.9500
O2C H2C 0.8400
C22B N4B 1.255(3)
C22B H22B 0.9500
C23B N4B 1.462(3)
C23B C28B 1.527(3)
C23B C24B 1.528(3)
C23B H23B 1.0000
C24B C25B 1.522(3)
C24B H24C 0.9900
C24B H24D 0.9900
C25B C26B 1.516(3)
C25B H25C 0.9900
C25B H25D 0.9900
C26B C27B 1.529(3)
C26B H26C 0.9900
C26B H26D 0.9900
C27B C28B 1.530(3)
C27B H27C 0.9900
C27B H27D 0.9900
C28B N5B 1.458(3)
C28B H28B 1.0000
C29B N5B 1.273(3)
C29B C30B 1.461(3)
C29B H29B 0.9500
C30B C35B 1.394(3)
C30B C31B 1.403(3)
C31B O3B 1.326(3)
C31B C32B 1.392(3)
C31B H31B 0.9600
C32B C33B 1.395(3)
C32B H32B 0.9500
C33B C34B 1.395(3)
C33B C36B 1.472(3)
C34B O3B' 1.294(5)
C34B C35B 1.377(3)
C34B H34B 0.9602
C35B H35B 0.9500
C36B N6B 1.269(3)
C36B H36B 0.9500
C37B N6B 1.461(3)
C37B C38B 1.529(3)
C37B C42B 1.530(3)
C37B H37B 1.0000
C38B C39B 1.529(3)
C38B H38C 0.9900
C38B H38D 0.9900
C39B C40B 1.514(3)
C39B H39C 0.9900
C39B H39D 0.9900
C40B C41B 1.525(3)
C40B H40C 0.9900
C40B H40D 0.9900
C41B C42B 1.524(3)
C41B H41C 0.9900
C41B H41D 0.9900
C42B N1B 1.462(2)
C42B H42B 1.0000
C01A N1A 1.273(3)
C01A C02A 1.473(3)
C01A H01A 0.9500
C02A C03A 1.391(4)
C02A C07A 1.396(3)
C03A O1A 1.240(5)
C03A C04A 1.372(4)
C03A H03A 0.9599
C04A C05A 1.395(3)
C04A H04A 0.9500
C05A C06A 1.393(4)
C05A C08A 1.459(3)
C06A O1A' 1.295(3)
C06A C07A 1.391(3)
C06A H06A 0.9605
C07A H07A 0.9500
C08A N2A 1.273(3)
C08A H08A 0.9500
C09A N2A 1.464(3)
C09A C10A 1.527(3)
C09A C14A 1.529(3)
C09A H09A 1.0000
C10A C11A 1.528(3)
C10A H10A 0.9900
C10A H10B 0.9900
C11A C12A 1.519(3)
C11A H11A 0.9900
C11A H11B 0.9900
C12A C13A 1.534(3)
C12A H12A 0.9900
C12A H12B 0.9900
C13A C14A 1.531(3)
C13A H13A 0.9900
C13A H13B 0.9900
C14A N3A 1.463(2)
C14A H14A 1.0000
C15A N3A 1.260(3)
C15A C16A 1.473(3)
C15A H15A 0.9500
C16A C21A 1.381(3)
C16A C17A 1.394(3)
C17A O2A 1.250(6)
C17A C18A 1.386(3)
C17A H17A 0.9601
C18A C19A 1.398(3)
C18A H18A 0.9500
C19A C20A 1.394(3)
C19A C22A 1.467(3)
C20A O2A' 1.316(3)
C20A C21A 1.389(3)
C20A H20A 0.9604
C21A H21A 0.9500
C22A N4A 1.275(3)
C22A H22A 0.9500
C23A N4A 1.463(2)
C23A C24A 1.530(3)
C23A C28A 1.533(3)
C23A H23A 1.0000
C24A C25A 1.526(3)
C24A H24A 0.9900
C24A H24B 0.9900
C25A C26A 1.523(3)
C25A H25A 0.9900
C25A H25B 0.9900
C26A C27A 1.525(3)
C26A H26A 0.9900
C26A H26B 0.9900
C27A C28A 1.528(3)
C27A H27A 0.9900
C27A H27B 0.9900
C28A N5A 1.462(2)
C28A H28A 1.0000
C29A N5A 1.258(3)
C29A C30A 1.474(3)
C29A H29A 0.9500
C30A C35A 1.387(3)
C30A C31A 1.396(3)
C31A O3A 1.254(7)
C31A C32A 1.376(3)
C31A H31A 0.9263
C32A C33A 1.398(3)
C32A H32A 0.9500
C33A C34A 1.399(3)
C33A C36A 1.459(3)
C34A O3A' 1.322(3)
C34A C35A 1.389(3)
C34A H34A 0.9599
C35A H35A 0.9500
C36A N6A 1.272(3)
C36A H36A 0.9500
C37A N6A 1.464(2)
C37A C42A 1.531(3)
C37A C38A 1.531(3)
C37A H37A 1.0000
C38A C39A 1.525(3)
C38A H38A 0.9900
C38A H38B 0.9900
C39A C40A 1.518(4)
C39A H39A 0.9900
C39A H39B 0.9900
C40A C41A 1.526(4)
C40A H40A 0.9900
C40A H40B 0.9900
C41A C42A 1.532(3)
C41A H41A 0.9900
C41A H41B 0.9900
C42A N1A 1.456(3)
C42A H42A 1.0000
O1B H1B 0.8400
O1B' H1B' 0.8400
O3B H3B 0.8400
O3B' H3B' 0.8400
O1A H1A 0.8400
O1A' H1A' 0.8400
O2A H2A 0.8400
O2A' H2A' 0.8400
O3A H3A 0.8400
O3A' H3A' 0.8400
C010 Cl13 1.748(6)
C010 Cl12 1.762(6)
C010 Cl11 1.763(5)
C010 H010 0.9602
C020 Cl21 1.621(17)
C020 Cl22 1.690(17)
C020 Cl23 1.795(17)
C020 H020 0.9599
C030 Cl32 1.70(2)
C030 Cl33 1.74(2)
C030 Cl31 1.75(2)
C030 H030 1.0000
C040 Cl41 1.72(2)
C040 Cl42 1.73(2)
C040 Cl43 1.74(2)
C040 H040 0.9600

loop_
_geom_hbond_atom_site_label_D
_geom_hbond_atom_site_label_H
_geom_hbond_atom_site_label_A
_geom_hbond_distance_DH
_geom_hbond_distance_HA
_geom_hbond_distance_DA
_geom_hbond_angle_DHA
O2B H2B N3B 0.84 1.85 2.622(4) 152.5
O2B' H2B' N4B 0.84 1.81 2.595(5) 154.4
O2C H2C N3B 0.84 1.63 2.431(7) 158.8
O1B H1B N1B 0.84 1.85 2.608(3) 149.8
O1B' H1B' N2B 0.84 1.76 2.535(5) 152.5
O3B H3B N5B 0.84 1.83 2.591(3) 149.7
O3B' H3B' N6B 0.84 1.73 2.511(6) 154.1
O1A H1A N1A 0.84 1.53 2.349(6) 165.3
O1A' H1A' N2A 0.84 1.80 2.575(3) 152.1
O2A H2A N3A 0.84 1.79 2.570(8) 154.4
O2A' H2A' N4A 0.84 1.77 2.532(3) 150.4
O3A H3A N5A 0.84 1.84 2.536(12) 138.9
O3A' H3A' N6A 0.84 1.83 2.583(2) 148.3

loop_
_geom_torsion_atom_site_label_1
_geom_torsion_atom_site_label_2
_geom_torsion_atom_site_label_3
_geom_torsion_atom_site_label_4
_geom_torsion
N1B C01B C02B C07B -173.10(19)
N1B C01B C02B C03B 4.5(3)
C07B C02B C03B O1B 176.6(2)
C01B C02B C03B O1B -1.0(3)
C07B C02B C03B C04B -0.3(3)
C01B C02B C03B C04B -177.92(19)
O1B C03B C04B C05B -176.1(2)
C02B C03B C04B C05B 0.9(3)
C03B C04B C05B C06B -0.8(3)
C03B C04B C05B C08B 179.6(2)
C04B C05B C06B O1B' -178.6(3)
C08B C05B C06B O1B' 1.0(4)
C04B C05B C06B C07B 0.1(3)
C08B C05B C06B C07B 179.75(19)
O1B' C06B C07B C02B 179.2(3)
C05B C06B C07B C02B 0.5(3)
C03B C02B C07B C06B -0.3(3)
C01B C02B C07B C06B 177.32(19)
C04B C05B C08B N2B -175.2(2)
C06B C05B C08B N2B 5.2(3)
N2B C09B C10B C11B -173.3(2)
C14B C09B C10B C11B -54.7(3)
C09B C10B C11B C12B 54.5(3)
C10B C11B C12B C13B -55.1(3)
C11B C12B C13B C14B 56.8(3)
N2B C09B C14B N3B -64.1(2)
C10B C09B C14B N3B 176.37(17)
N2B C09B C14B C13B 175.19(17)
C10B C09B C14B C13B 55.7(2)
C12B C13B C14B N3B -175.44(19)
C12B C13B C14B C09B -56.9(2)
N3B C15B C16B C17C -16.1(7)
N3B C15B C16B C21B -160.3(3)
N3B C15B C16B C17B 18.5(3)
N3B C15B C16B C21C 167.0(6)
C21B C16B C17B C18B -3.7(4)
C15B C16B C17B C18B 177.4(3)
C16B C17B C18B C19B 0.3(4)
C20B C19B C18B C17B 3.8(4)
C22B C19B C18B C17B -178.6(2)
C18B C19B C20B C21B -4.4(4)
C22B C19B C20B C21B 178.2(3)
C17B C16B C21B C20B 3.2(4)
C15B C16B C21B C20B -177.9(3)
C19B C20B C21B C16B 0.9(5)
C21C C16B C17C O2C -174.5(10)
C15B C16B C17C O2C 8.8(13)
C21C C16B C17C C18C -3.4(12)
C15B C16B C17C C18C 179.9(7)
C22B C19B C18C C17C -173.7(8)
C20C C19B C18C C17C 13.9(15)
O2C C17C C18C C19B 164.1(13)
C16B C17C C18C C19B -6.0(16)
C18C C19B C20C C21C -13.3(15)
C22B C19B C20C C21C 174.0(9)
C19B C20C C21C C16B 6.1(18)
C17C C16B C21C C20C 2.5(15)
C15B C16B C21C C20C 179.5(9)
C18C C19B C22B N4B -152.5(7)
C20B C19B C22B N4B -11.7(4)
C18B C19B C22B N4B 170.8(2)
C20C C19B C22B N4B 19.2(7)
N4B C23B C24B C25B -178.5(2)
C28B C23B C24B C25B -56.9(3)
C23B C24B C25B C26B 55.6(3)
C24B C25B C26B C27B -54.9(3)
C25B C26B C27B C28B 56.4(3)
N4B C23B C28B N5B -61.6(2)
C24B C23B C28B N5B 177.51(18)
N4B C23B C28B C27B 178.01(18)
C24B C23B C28B C27B 57.2(2)
C26B C27B C28B N5B -177.74(19)
C26B C27B C28B C23B -57.3(2)
N5B C29B C30B C35B -174.9(2)
N5B C29B C30B C31B 4.3(3)
C35B C30B C31B O3B 178.4(2)
C29B C30B C31B O3B -0.9(3)
C35B C30B C31B C32B 0.5(3)
C29B C30B C31B C32B -178.78(19)
O3B C31B C32B C33B -177.5(2)
C30B C31B C32B C33B 0.4(3)
C31B C32B C33B C34B -1.2(3)
C31B C32B C33B C36B -179.49(19)
C32B C33B C34B O3B' -177.6(4)
C36B C33B C34B O3B' 0.7(4)
C32B C33B C34B C35B 1.0(3)
C36B C33B C34B C35B 179.3(2)
O3B' C34B C35B C30B 178.4(4)
C33B C34B C35B C30B -0.1(3)
C31B C30B C35B C34B -0.6(3)
C29B C30B C35B C34B 178.7(2)
C32B C33B C36B N6B 179.2(2)
C34B C33B C36B N6B 0.9(3)
N6B C37B C38B C39B -173.00(18)
C42B C37B C38B C39B -54.5(2)
C37B C38B C39B C40B 54.0(3)
C38B C39B C40B C41B -55.3(2)
C39B C40B C41B C42B 57.9(2)
C40B C41B C42B N1B 179.13(16)
C40B C41B C42B C37B -59.4(2)
N6B C37B C42B N1B -61.3(2)
C38B C37B C42B N1B 179.04(17)
N6B C37B C42B C41B 177.10(16)
C38B C37B C42B C41B 57.4(2)
N1A C01A C02A C03A 8.6(3)
N1A C01A C02A C07A -172.0(2)
C07A C02A C03A O1A 179.6(3)
C01A C02A C03A O1A -1.0(4)
C07A C02A C03A C04A 0.6(4)
C01A C02A C03A C04A 180.0(2)
C02A C03A C04A C05A 0.0(4)
C03A C04A C05A C06A -0.5(4)
C03A C04A C05A C08A 178.7(3)
C08A C05A C06A O1A' 1.7(3)
C04A C05A C06A C07A 0.5(3)
C08A C05A C06A C07A -178.6(2)
O1A' C06A C07A C02A 179.7(2)
C05A C06A C07A C02A 0.0(3)
C03A C02A C07A C06A -0.6(3)
C01A C02A C07A C06A -179.97(19)
C06A C05A C08A N2A 2.8(4)
C04A C05A C08A N2A -176.4(2)
N2A C09A C10A C11A 179.01(17)
C14A C09A C10A C11A -59.8(2)
C09A C10A C11A C12A 55.7(2)
C10A C11A C12A C13A -52.6(3)
C11A C12A C13A C14A 54.2(3)
N2A C09A C14A N3A -55.1(2)
C10A C09A C14A N3A -177.37(17)
N2A C09A C14A C13A -176.75(17)
C10A C09A C14A C13A 61.0(2)
C12A C13A C14A N3A -179.32(19)
C12A C13A C14A C09A -58.4(2)
N3A C15A C16A C21A -163.0(2)
N3A C15A C16A C17A 16.7(3)
C21A C16A C17A O2A 175.1(6)
C15A C16A C17A O2A -4.6(7)
C21A C16A C17A C18A 1.4(3)
C15A C16A C17A C18A -178.3(2)
O2A C17A C18A C19A -172.1(7)
C16A C17A C18A C19A 1.0(4)
C17A C18A C19A C20A -1.5(3)
C17A C18A C19A C22A 178.4(2)
C18A C19A C20A O2A' 176.8(2)
C22A C19A C20A O2A' -3.1(3)
C18A C19A C20A C21A -0.3(3)
C22A C19A C20A C21A 179.8(2)
C17A C16A C21A C20A -3.3(3)
C15A C16A C21A C20A 176.47(19)
O2A' C20A C21A C16A -174.4(2)
C19A C20A C21A C16A 2.7(3)
C20A C19A C22A N4A 0.2(3)
C18A C19A C22A N4A -179.6(2)
N4A C23A C24A C25A -178.6(2)
C28A C23A C24A C25A -58.5(3)
C23A C24A C25A C26A 57.7(3)
C24A C25A C26A C27A -55.6(3)
C25A C26A C27A C28A 55.0(3)
C26A C27A C28A N5A -173.4(2)
C26A C27A C28A C23A -55.1(3)
N4A C23A C28A N5A -63.6(2)
C24A C23A C28A N5A 175.48(17)
N4A C23A C28A C27A 177.47(17)
C24A C23A C28A C27A 56.5(2)
N5A C29A C30A C35A -175.4(2)
N5A C29A C30A C31A 5.8(3)
C35A C30A C31A O3A -174.3(8)
C29A C30A C31A O3A 4.5(8)
C35A C30A C31A C32A 0.7(3)
C29A C30A C31A C32A 179.5(2)
O3A C31A C32A C33A 174.2(8)
C30A C31A C32A C33A -0.5(3)
C31A C32A C33A C34A 0.2(3)
C31A C32A C33A C36A 176.9(2)
C32A C33A C34A O3A' 179.5(2)
C36A C33A C34A O3A' 2.9(3)
C32A C33A C34A C35A 0.0(3)
C36A C33A C34A C35A -176.65(19)
C31A C30A C35A C34A -0.5(3)
C29A C30A C35A C34A -179.32(19)
O3A' C34A C35A C30A -179.4(2)
C33A C34A C35A C30A 0.2(3)
C32A C33A C36A N6A -174.3(2)
C34A C33A C36A N6A 2.3(3)
N6A C37A C38A C39A -178.60(19)
C42A C37A C38A C39A -57.9(3)
C37A C38A C39A C40A 55.8(3)
C38A C39A C40A C41A -54.8(3)
C39A C40A C41A C42A 55.4(3)
N6A C37A C42A N1A -61.7(2)
C38A C37A C42A N1A 177.33(18)
N6A C37A C42A C41A 178.82(19)
C38A C37A C42A C41A 57.8(3)
C40A C41A C42A N1A -174.9(2)
C40A C41A C42A C37A -56.4(3)
C02B C01B N1B C42B 177.14(17)
C41B C42B N1B C01B -108.4(2)
C37B C42B N1B C01B 129.52(18)
C05B C08B N2B C09B -177.18(18)
C10B C09B N2B C08B -119.8(2)
C14B C09B N2B C08B 119.5(2)
C16B C15B N3B C14B -176.44(19)
C09B C14B N3B C15B 134.2(2)
C13B C14B N3B C15B -105.2(2)
C19B C22B N4B C23B -179.3(2)
C28B C23B N4B C22B 105.8(2)
C24B C23B N4B C22B -132.6(2)
C30B C29B N5B C28B 177.31(19)
C23B C28B N5B C29B 133.3(2)
C27B C28B N5B C29B -106.1(2)
C33B C36B N6B C37B -174.46(18)
C38B C37B N6B C36B -141.1(2)
C42B C37B N6B C36B 99.1(2)
C02A C01A N1A C42A -177.23(18)
C37A C42A N1A C01A 111.9(2)
C41A C42A N1A C01A -128.9(2)
C05A C08A N2A C09A -177.4(2)
C10A C09A N2A C08A -129.5(2)
C14A C09A N2A C08A 109.4(2)
C16A C15A N3A C14A 179.97(18)
C09A C14A N3A C15A 125.6(2)
C13A C14A N3A C15A -113.8(2)
C19A C22A N4A C23A -177.06(19)
C24A C23A N4A C22A -142.8(2)
C28A C23A N4A C22A 96.0(2)
C30A C29A N5A C28A -177.30(17)
C27A C28A N5A C29A -110.4(2)
C23A C28A N5A C29A 129.9(2)
C33A C36A N6A C37A 178.55(17)
C42A C37A N6A C36A 118.4(2)
C38A C37A N6A C36A -119.7(2)
